data_2016989
loop_
_publ_author_name
'Wang, Ping'
'Ma, Jian-Ping'
'Li, Xiao-Yan'
'Huang, Ru-Qi'
'Dong, Yu-Bin'

_publ_section_title
;
 Two bicyclic dinuclear complexes generated from
 3,3'-[1,3,4-thiadiazole-2,5-diyldi(thiomethylene)]dibenzoic acid
 (<i>L</i>) and dimethylformamide (DMF): [Cu(<i>L</i>)(DMF)]~2~ and
 [Zn(<i>L</i>)(DMF)]~2~
;
_journal_coeditor_code SQ3180
_journal_issue 2
_journal_name_full 'Acta Crystallographica Section C'
_journal_page_first m78
_journal_page_last m81
_journal_paper_doi 10.1107/S0108270108043667
_journal_volume 65
_journal_year 2009
_chemical_formula_iupac '[Zn2 (C18 H12 N2 O4 S3)2 (C3 H7 N O)2]'
_chemical_formula_moiety 'C42 H38 N6 O10 S6 Zn2'
_chemical_formula_sum 'C42 H38 N6 O10 S6 Zn2'
_chemical_formula_weight 1109.88
_chemical_melting_point_gt 547
_chemical_melting_point_lt 549
_chemical_name_systematic
;
bis{\m-3,3'-[1,3,4-thiadiazole-2,5-
diyldi(thiomethylene)]dibenzoato}bis[(<i>N</i>,<i>N</i>-
dimethylformamide)zinc(II)]
;
_space_group_IT_number 14
_symmetry_cell_setting monoclinic
_symmetry_space_group_name_Hall '-P 2ybc'
_symmetry_space_group_name_H-M 'P 1 21/c 1'
_atom_sites_solution_hydrogens geom
_atom_sites_solution_primary direct
_atom_sites_solution_secondary difmap
_cell_angle_alpha 90.00
_cell_angle_beta 93.169(2)
_cell_angle_gamma 90.00
_cell_formula_units_Z 2
_cell_length_a 11.0860(13)
_cell_length_b 11.2252(13)
_cell_length_c 18.440(2)
_cell_measurement_reflns_used 6375
_cell_measurement_temperature 173(2)
_cell_measurement_theta_max 28.183
_cell_measurement_theta_min 2.584
_cell_volume 2291.2(5)
_computing_cell_refinement 'SAINT (Bruker, 1997)'
_computing_data_collection 'SMART (Bruker, 1997)'
_computing_data_reduction 'SAINT (Bruker, 1997)'
_computing_molecular_graphics 'SHELXTL (Sheldrick, 2008)'
_computing_publication_material 'SHELXTL (Sheldrick, 2008)'
_computing_structure_refinement 'SHELXL97 (Sheldrick, 2008)'
_computing_structure_solution 'SHELXS97 (Sheldrick, 2008)'
_diffrn_ambient_temperature 173(2)
_diffrn_measured_fraction_theta_full 0.997
_diffrn_measured_fraction_theta_max 0.997
_diffrn_measurement_device_type 'Bruker SMART CCD area-detector'
_diffrn_measurement_method 'phi and omega scans'
_diffrn_radiation_monochromator graphite
_diffrn_radiation_source 'fine-focus sealed tube'
_diffrn_radiation_type MoK\a
_diffrn_radiation_wavelength 0.71073
_diffrn_reflns_av_R_equivalents 0.0230
_diffrn_reflns_av_sigmaI/netI 0.0269
_diffrn_reflns_limit_h_max 13
_diffrn_reflns_limit_h_min -12
_diffrn_reflns_limit_k_max 13
_diffrn_reflns_limit_k_min -12
_diffrn_reflns_limit_l_max 21
_diffrn_reflns_limit_l_min -22
_diffrn_reflns_number 11782
_diffrn_reflns_theta_full 25.50
_diffrn_reflns_theta_max 25.50
_diffrn_reflns_theta_min 1.84
_exptl_absorpt_coefficient_mu 1.385
_exptl_absorpt_correction_T_max 0.8192
_exptl_absorpt_correction_T_min 0.5503
_exptl_absorpt_correction_type multi-scan
_exptl_absorpt_process_details '(SADABS; Sheldrick, 1996)'
_exptl_crystal_colour colorless
_exptl_crystal_density_diffrn 1.609
_exptl_crystal_density_method 'not measured'
_exptl_crystal_description block
_exptl_crystal_F_000 1136
_exptl_crystal_size_max 0.49
_exptl_crystal_size_mid 0.29
_exptl_crystal_size_min 0.15
_refine_diff_density_max 0.330
_refine_diff_density_min -0.332
_refine_ls_extinction_method none
_refine_ls_goodness_of_fit_ref 1.022
_refine_ls_hydrogen_treatment constr
_refine_ls_matrix_type full
_refine_ls_number_parameters 300
_refine_ls_number_reflns 4246
_refine_ls_number_restraints 0
_refine_ls_restrained_S_all 1.022
_refine_ls_R_factor_all 0.0348
_refine_ls_R_factor_gt 0.0315
_refine_ls_shift/su_max 0.001
_refine_ls_shift/su_mean 0.000
_refine_ls_structure_factor_coef Fsqd
_refine_ls_weighting_details 'calc w=1/[\s^2^(Fo^2^)+(0.0467P)^2^+1.1983P] where P=(Fo^2^+2Fc^2^)/3'
_refine_ls_weighting_scheme calc
_refine_ls_wR_factor_gt 0.0814
_refine_ls_wR_factor_ref 0.0835
_reflns_number_gt 3873
_reflns_number_total 4246
_reflns_threshold_expression >2sigma(I)
_cod_data_source_file sq3180.cif
_cod_data_source_block II
_cod_depositor_comments
;
The following automatic conversions were performed:
'_symmetry_cell_setting' value 'Monoclinic' changed to 'monoclinic'
according to '/home/saulius/struct/CIF-dictionaries/cif_core.dic'
dictionary named 'cif_core.dic' version 2.4.1 from 2010-06-29.

Automatic conversion script
Id: cif_fix_enum 1527 2010-12-29 10:47:43Z saulius 

The following automatic conversions were performed:

'_symmetry_cell_setting' value 'Monoclinic' changed to 'monoclinic'
according to /home/saulius/struct/CIF-dictionaries/cif_core.dic
dictionary named 'cif_core.dic' version 2.4.1 from 2010-06-29.

Automatic conversion script
Id: cif_fix_values 1715 2011-07-08 13:25:40Z adriana 
;
_cod_original_sg_symbol_H-M 'P 21/c '
_cod_database_code 2016989

loop_
_symmetry_equiv_pos_as_xyz
'x, y, z'
'-x, y+1/2, -z+1/2'
'-x, -y, -z'
'x, -y-1/2, z-1/2'

loop_
_atom_site_type_symbol
_atom_site_label
_atom_site_fract_x
_atom_site_fract_y
_atom_site_fract_z
_atom_site_U_iso_or_equiv
_atom_site_adp_type
_atom_site_calc_flag
_atom_site_refinement_flags
_atom_site_occupancy
_atom_site_disorder_assembly
_atom_site_disorder_group
C C1 0.47488(19) 0.69589(19) 0.42810(12) 0.0325(5) Uani d . 1 . .
C C2 0.47581(19) 0.80604(18) 0.38213(12) 0.0304(5) Uani d . 1 . .
C C3 0.4189(2) 0.8066(2) 0.31317(13) 0.0384(5) Uani d . 1 . .
H H3 0.3726 0.7397 0.2966 0.046 Uiso calc R 1 . .
C C4 0.4297(3) 0.9046(2) 0.26859(15) 0.0481(6) Uani d . 1 . .
H H4 0.3914 0.9049 0.2212 0.058 Uiso calc R 1 . .
C C5 0.4962(2) 1.0017(2) 0.29299(14) 0.0445(6) Uani d . 1 . .
H H5 0.5050 1.0680 0.2617 0.053 Uiso calc R 1 . .
C C6 0.5502(2) 1.00418(19) 0.36252(13) 0.0352(5) Uani d . 1 . .
C C7 0.5397(2) 0.90545(19) 0.40672(13) 0.0324(5) Uani d . 1 . .
H H7 0.5766 0.9059 0.4544 0.039 Uiso calc R 1 . .
C C8 0.6195(2) 1.1156(2) 0.38590(16) 0.0482(6) Uani d . 1 . .
H H8A 0.5606 1.1813 0.3896 0.058 Uiso calc R 1 . .
H H8B 0.6733 1.1369 0.3468 0.058 Uiso calc R 1 . .
C C9 0.8148(2) 1.0001(2) 0.45105(14) 0.0417(6) Uani d . 1 . .
C C10 0.9718(2) 0.8752(2) 0.41201(15) 0.0421(6) Uani d . 1 . .
C C11 1.1113(2) 0.6711(2) 0.42113(15) 0.0434(6) Uani d . 1 . .
H H11A 1.1944 0.6420 0.4150 0.052 Uiso calc R 1 . .
H H11B 1.1047 0.6919 0.4729 0.052 Uiso calc R 1 . .
C C12 1.0236(2) 0.5731(2) 0.40145(13) 0.0342(5) Uani d . 1 . .
C C13 1.0530(2) 0.4851(2) 0.35298(15) 0.0460(6) Uani d . 1 . .
H H13 1.1297 0.4860 0.3325 0.055 Uiso calc R 1 . .
C C14 0.9711(3) 0.3958(3) 0.33416(16) 0.0525(7) Uani d . 1 . .
H H14 0.9924 0.3354 0.3012 0.063 Uiso calc R 1 . .
C C15 0.8589(2) 0.3936(2) 0.36277(14) 0.0425(6) Uani d . 1 . .
H H15 0.8025 0.3330 0.3487 0.051 Uiso calc R 1 . .
C C16 0.82869(19) 0.4803(2) 0.41227(12) 0.0317(5) Uani d . 1 . .
C C17 0.9119(2) 0.56835(19) 0.43192(13) 0.0331(5) Uani d . 1 . .
H H17 0.8922 0.6264 0.4668 0.040 Uiso calc R 1 . .
C C18 0.70732(19) 0.4814(2) 0.44474(12) 0.0320(5) Uani d . 1 . .
C C19 0.2984(2) 0.2581(2) 0.36068(13) 0.0400(5) Uani d . 1 . .
H H19 0.2814 0.2310 0.4078 0.048 Uiso calc R 1 . .
C C20 0.1695(4) 0.1011(3) 0.3124(2) 0.0787(11) Uani d . 1 . .
H H20A 0.2071 0.0301 0.2925 0.118 Uiso calc R 1 . .
H H20B 0.0916 0.1158 0.2862 0.118 Uiso calc R 1 . .
H H20C 0.1569 0.0884 0.3640 0.118 Uiso calc R 1 . .
C C21 0.2699(3) 0.2375(3) 0.23141(15) 0.0578(7) Uani d . 1 . .
H H21A 0.3203 0.3092 0.2323 0.087 Uiso calc R 1 . .
H H21B 0.1928 0.2540 0.2047 0.087 Uiso calc R 1 . .
H H21C 0.3116 0.1728 0.2073 0.087 Uiso calc R 1 . .
Zn Zn1 0.44694(2) 0.43342(2) 0.437324(13) 0.02753(9) Uani d . 1 . .
N N3 0.24774(19) 0.20280(18) 0.30439(12) 0.0429(5) Uani d . 1 . .
N N1 0.9415(2) 0.8516(2) 0.47680(12) 0.0492(5) Uani d . 1 . .
N N2 0.8499(2) 0.9219(2) 0.49944(13) 0.0510(6) Uani d . 1 . .
O O1 0.43532(17) 0.60201(14) 0.39820(10) 0.0472(4) Uani d . 1 . .
O O2 0.51511(16) 0.70457(14) 0.49277(9) 0.0434(4) Uani d . 1 . .
O O3 0.62262(15) 0.42705(15) 0.41052(10) 0.0439(4) Uani d . 1 . .
O O4 0.69900(15) 0.53647(16) 0.50278(10) 0.0438(4) Uani d . 1 . .
O O5 0.36731(15) 0.34360(15) 0.35546(9) 0.0401(4) Uani d . 1 . .
S S1 1.08555(6) 0.80461(6) 0.36608(4) 0.04957(18) Uani d . 1 . .
S S2 0.70961(6) 1.10893(6) 0.46991(4) 0.04989(18) Uani d . 1 . .
S S3 0.89048(6) 0.99115(6) 0.37182(4) 0.04950(18) Uani d . 1 . .

loop_
_atom_site_aniso_label
_atom_site_aniso_U_11
_atom_site_aniso_U_22
_atom_site_aniso_U_33
_atom_site_aniso_U_12
_atom_site_aniso_U_13
_atom_site_aniso_U_23
C1 0.0294(11) 0.0305(12) 0.0383(13) 0.0003(9) 0.0085(9) 0.0052(9)
C2 0.0305(11) 0.0282(11) 0.0330(12) 0.0013(9) 0.0066(9) 0.0028(9)
C3 0.0397(13) 0.0370(12) 0.0382(13) -0.0030(10) 0.0007(10) -0.0016(10)
C4 0.0528(15) 0.0537(15) 0.0368(14) -0.0013(12) -0.0068(11) 0.0095(12)
C5 0.0499(15) 0.0380(13) 0.0459(15) 0.0019(11) 0.0042(11) 0.0169(11)
C6 0.0336(12) 0.0258(11) 0.0467(14) 0.0021(9) 0.0069(10) 0.0040(10)
C7 0.0337(11) 0.0311(11) 0.0326(12) 0.0005(9) 0.0019(9) 0.0030(9)
C8 0.0469(15) 0.0309(12) 0.0666(18) -0.0025(11) 0.0009(13) 0.0061(12)
C9 0.0361(13) 0.0376(13) 0.0512(15) -0.0092(10) 0.0003(11) -0.0041(11)
C10 0.0359(13) 0.0347(12) 0.0551(16) -0.0073(10) -0.0035(11) 0.0029(11)
C11 0.0290(11) 0.0433(13) 0.0576(16) -0.0009(10) -0.0011(11) 0.0096(12)
C12 0.0287(11) 0.0375(12) 0.0363(12) 0.0017(9) -0.0004(9) 0.0100(10)
C13 0.0348(13) 0.0549(15) 0.0491(15) 0.0047(12) 0.0106(11) 0.0035(13)
C14 0.0506(16) 0.0539(16) 0.0538(17) 0.0067(13) 0.0110(13) -0.0159(14)
C15 0.0414(13) 0.0406(13) 0.0452(15) -0.0022(11) -0.0001(11) -0.0057(11)
C16 0.0301(11) 0.0339(11) 0.0311(12) 0.0004(9) 0.0010(9) 0.0057(9)
C17 0.0322(11) 0.0334(12) 0.0338(12) 0.0031(9) 0.0025(9) 0.0031(9)
C18 0.0306(11) 0.0320(11) 0.0336(12) 0.0013(9) 0.0029(9) 0.0071(10)
C19 0.0417(13) 0.0436(14) 0.0346(13) -0.0071(11) 0.0009(10) -0.0031(10)
C20 0.093(3) 0.075(2) 0.069(2) -0.050(2) 0.0103(19) -0.0128(18)
C21 0.0671(18) 0.0663(19) 0.0386(15) -0.0157(15) -0.0100(13) 0.0003(13)
Zn1 0.03055(15) 0.02645(15) 0.02538(15) -0.00628(9) -0.00031(10) -0.00143(9)
N3 0.0442(11) 0.0420(11) 0.0424(12) -0.0148(9) 0.0013(9) -0.0058(9)
N1 0.0497(13) 0.0523(13) 0.0464(13) -0.0041(11) 0.0095(10) -0.0013(11)
N2 0.0583(14) 0.0461(13) 0.0492(14) -0.0023(11) 0.0075(11) 0.0009(10)
O1 0.0619(12) 0.0271(8) 0.0521(11) -0.0085(8) -0.0013(9) 0.0051(8)
O2 0.0584(11) 0.0345(9) 0.0371(10) -0.0009(8) 0.0021(8) 0.0108(7)
O3 0.0314(9) 0.0569(11) 0.0438(10) -0.0095(8) 0.0048(7) -0.0006(8)
O4 0.0348(9) 0.0528(10) 0.0446(10) -0.0035(8) 0.0107(7) -0.0054(8)
O5 0.0461(9) 0.0423(9) 0.0314(9) -0.0156(8) -0.0019(7) -0.0051(7)
S1 0.0445(4) 0.0447(4) 0.0609(4) -0.0001(3) 0.0150(3) 0.0134(3)
S2 0.0464(4) 0.0424(4) 0.0610(4) -0.0051(3) 0.0040(3) -0.0141(3)
S3 0.0481(4) 0.0508(4) 0.0499(4) 0.0045(3) 0.0061(3) 0.0086(3)

loop_
_atom_type_symbol
_atom_type_description
_atom_type_scat_dispersion_real
_atom_type_scat_dispersion_imag
_atom_type_scat_source
C C 0.0033 0.0016 'International Tables Vol C Tables 4.2.6.8 and 6.1.1.4'
H H 0.0000 0.0000 'International Tables Vol C Tables 4.2.6.8 and 6.1.1.4'
N N 0.0061 0.0033 'International Tables Vol C Tables 4.2.6.8 and 6.1.1.4'
O O 0.0106 0.0060 'International Tables Vol C Tables 4.2.6.8 and 6.1.1.4'
S S 0.1246 0.1234 'International Tables Vol C Tables 4.2.6.8 and 6.1.1.4'
Zn Zn 0.2839 1.4301 'International Tables Vol C Tables 4.2.6.8 and 6.1.1.4'

loop_
_geom_angle_atom_site_label_1
_geom_angle_atom_site_label_2
_geom_angle_atom_site_label_3
_geom_angle_site_symmetry_1
_geom_angle_site_symmetry_3
_geom_angle
_geom_angle_publ_flag
O2 C1 O1 . . 125.4(2) ?
O2 C1 C2 . . 117.4(2) ?
O1 C1 C2 . . 117.2(2) ?
C7 C2 C3 . . 119.7(2) ?
C7 C2 C1 . . 119.9(2) ?
C3 C2 C1 . . 120.3(2) ?
C4 C3 C2 . . 119.9(2) ?
C4 C3 H3 . . 120.1 ?
C2 C3 H3 . . 120.1 ?
C5 C4 C3 . . 119.9(2) ?
C5 C4 H4 . . 120.1 ?
C3 C4 H4 . . 120.1 ?
C4 C5 C6 . . 121.0(2) ?
C4 C5 H5 . . 119.5 ?
C6 C5 H5 . . 119.5 ?
C7 C6 C5 . . 118.8(2) ?
C7 C6 C8 . . 123.4(2) ?
C5 C6 C8 . . 117.8(2) ?
C2 C7 C6 . . 120.7(2) ?
C2 C7 H7 . . 119.6 ?
C6 C7 H7 . . 119.6 ?
C6 C8 S2 . . 117.32(18) ?
C6 C8 H8A . . 108.0 ?
S2 C8 H8A . . 108.0 ?
C6 C8 H8B . . 108.0 ?
S2 C8 H8B . . 108.0 ?
H8A C8 H8B . . 107.2 ?
N2 C9 S3 . . 113.7(2) ?
N2 C9 S2 . . 121.2(2) ?
S3 C9 S2 . . 124.96(16) ?
N1 C10 S3 . . 113.4(2) ?
N1 C10 S1 . . 126.1(2) ?
S3 C10 S1 . . 120.48(16) ?
C12 C11 S1 . . 112.90(17) ?
C12 C11 H11A . . 109.0 ?
S1 C11 H11A . . 109.0 ?
C12 C11 H11B . . 109.0 ?
S1 C11 H11B . . 109.0 ?
H11A C11 H11B . . 107.8 ?
C13 C12 C17 . . 118.8(2) ?
C13 C12 C11 . . 120.5(2) ?
C17 C12 C11 . . 120.7(2) ?
C12 C13 C14 . . 120.3(2) ?
C12 C13 H13 . . 119.8 ?
C14 C13 H13 . . 119.8 ?
C15 C14 C13 . . 120.7(2) ?
C15 C14 H14 . . 119.6 ?
C13 C14 H14 . . 119.6 ?
C14 C15 C16 . . 119.7(2) ?
C14 C15 H15 . . 120.2 ?
C16 C15 H15 . . 120.2 ?
C17 C16 C15 . . 119.4(2) ?
C17 C16 C18 . . 119.2(2) ?
C15 C16 C18 . . 121.4(2) ?
C16 C17 C12 . . 121.1(2) ?
C16 C17 H17 . . 119.4 ?
C12 C17 H17 . . 119.4 ?
O4 C18 O3 . . 125.7(2) ?
O4 C18 C16 . . 117.2(2) ?
O3 C18 C16 . . 117.1(2) ?
O5 C19 N3 . . 123.2(2) ?
O5 C19 H19 . . 118.4 ?
N3 C19 H19 . . 118.4 ?
N3 C20 H20A . . 109.5 ?
N3 C20 H20B . . 109.5 ?
H20A C20 H20B . . 109.5 ?
N3 C20 H20C . . 109.5 ?
H20A C20 H20C . . 109.5 ?
H20B C20 H20C . . 109.5 ?
N3 C21 H21A . . 109.5 ?
N3 C21 H21B . . 109.5 ?
H21A C21 H21B . . 109.5 ?
N3 C21 H21C . . 109.5 ?
H21A C21 H21C . . 109.5 ?
H21B C21 H21C . . 109.5 ?
O5 Zn1 O1 . . 100.78(7) ?
O5 Zn1 O3 . . 100.89(7) ?
O1 Zn1 O3 . . 89.38(8) ?
O5 Zn1 O4 . 3_666 99.42(7) ?
O1 Zn1 O4 . 3_666 90.08(8) ?
O3 Zn1 O4 . 3_666 159.41(7) ?
O5 Zn1 O2 . 3_666 99.34(7) ?
O1 Zn1 O2 . 3_666 159.86(7) ?
O3 Zn1 O2 . 3_666 87.72(7) ?
O4 Zn1 O2 3_666 3_666 85.74(7) ?
O5 Zn1 Zn1 . 3_666 176.98(5) ?
O1 Zn1 Zn1 . 3_666 79.64(5) ?
O3 Zn1 Zn1 . 3_666 82.09(5) ?
O4 Zn1 Zn1 3_666 3_666 77.58(5) ?
O2 Zn1 Zn1 3_666 3_666 80.22(5) ?
C19 N3 C21 . . 121.8(2) ?
C19 N3 C20 . . 121.8(2) ?
C21 N3 C20 . . 116.4(2) ?
C10 N1 N2 . . 113.6(2) ?
C9 N2 N1 . . 112.3(2) ?
C1 O1 Zn1 . . 127.80(16) ?
C1 O2 Zn1 . 3_666 126.22(15) ?
C18 O3 Zn1 . . 123.90(16) ?
C18 O4 Zn1 . 3_666 130.38(15) ?
C19 O5 Zn1 . . 126.02(16) ?
C10 S1 C11 . . 101.40(12) ?
C9 S2 C8 . . 101.77(13) ?
C10 S3 C9 . . 86.98(13) ?

loop_
_geom_bond_atom_site_label_1
_geom_bond_atom_site_label_2
_geom_bond_site_symmetry_2
_geom_bond_distance
_geom_bond_publ_flag
C1 O2 . 1.254(3) ?
C1 O1 . 1.257(3) ?
C1 C2 . 1.500(3) ?
C2 C7 . 1.384(3) ?
C2 C3 . 1.388(3) ?
C3 C4 . 1.382(3) ?
C3 H3 . 0.9500 ?
C4 C5 . 1.377(4) ?
C4 H4 . 0.9500 ?
C5 C6 . 1.385(4) ?
C5 H5 . 0.9500 ?
C6 C7 . 1.385(3) ?
C6 C8 . 1.517(3) ?
C7 H7 . 0.9500 ?
C8 S2 . 1.798(3) ?
C8 H8A . 0.9900 ?
C8 H8B . 0.9900 ?
C9 N2 . 1.296(3) ?
C9 S3 . 1.728(3) ?
C9 S2 . 1.737(3) ?
C10 N1 . 1.286(3) ?
C10 S3 . 1.727(3) ?
C10 S1 . 1.748(3) ?
C11 C12 . 1.499(3) ?
C11 S1 . 1.824(2) ?
C11 H11A . 0.9900 ?
C11 H11B . 0.9900 ?
C12 C13 . 1.383(4) ?
C12 C17 . 1.388(3) ?
C13 C14 . 1.383(4) ?
C13 H13 . 0.9500 ?
C14 C15 . 1.378(4) ?
C14 H14 . 0.9500 ?
C15 C16 . 1.388(3) ?
C15 H15 . 0.9500 ?
C16 C17 . 1.387(3) ?
C16 C18 . 1.503(3) ?
C17 H17 . 0.9500 ?
C18 O4 . 1.244(3) ?
C18 O3 . 1.259(3) ?
C19 O5 . 1.234(3) ?
C19 N3 . 1.309(3) ?
C19 H19 . 0.9500 ?
C20 N3 . 1.446(4) ?
C20 H20A . 0.9800 ?
C20 H20B . 0.9800 ?
C20 H20C . 0.9800 ?
C21 N3 . 1.435(3) ?
C21 H21A . 0.9800 ?
C21 H21B . 0.9800 ?
C21 H21C . 0.9800 ?
Zn1 O5 . 1.9817(15) ?
Zn1 O1 . 2.0269(16) ?
Zn1 O3 . 2.0369(17) ?
Zn1 O4 3_666 2.0370(17) ?
Zn1 O2 3_666 2.0440(16) ?
Zn1 Zn1 3_666 2.9429(5) ?
N1 N2 . 1.370(3) ?
O2 Zn1 3_666 2.0440(16) ?
O4 Zn1 3_666 2.0370(17) ?

loop_
_geom_torsion_atom_site_label_1
_geom_torsion_atom_site_label_2
_geom_torsion_atom_site_label_3
_geom_torsion_atom_site_label_4
_geom_torsion_site_symmetry_1
_geom_torsion_site_symmetry_2
_geom_torsion_site_symmetry_3
_geom_torsion_site_symmetry_4
_geom_torsion
_geom_torsion_publ_flag
O2 C1 C2 C7 . . . . 12.0(3) ?
O1 C1 C2 C7 . . . . -167.0(2) ?
O2 C1 C2 C3 . . . . -171.8(2) ?
O1 C1 C2 C3 . . . . 9.2(3) ?
C7 C2 C3 C4 . . . . 2.2(4) ?
C1 C2 C3 C4 . . . . -174.0(2) ?
C2 C3 C4 C5 . . . . -0.5(4) ?
C3 C4 C5 C6 . . . . -1.6(4) ?
C4 C5 C6 C7 . . . . 2.0(4) ?
C4 C5 C6 C8 . . . . -178.6(2) ?
C3 C2 C7 C6 . . . . -1.8(3) ?
C1 C2 C7 C6 . . . . 174.4(2) ?
C5 C6 C7 C2 . . . . -0.3(3) ?
C8 C6 C7 C2 . . . . -179.6(2) ?
C7 C6 C8 S2 . . . . 9.3(3) ?
C5 C6 C8 S2 . . . . -170.0(2) ?
S1 C11 C12 C13 . . . . 94.7(2) ?
S1 C11 C12 C17 . . . . -85.8(3) ?
C17 C12 C13 C14 . . . . 1.5(4) ?
C11 C12 C13 C14 . . . . -179.0(2) ?
C12 C13 C14 C15 . . . . 0.6(4) ?
C13 C14 C15 C16 . . . . -1.5(4) ?
C14 C15 C16 C17 . . . . 0.3(4) ?
C14 C15 C16 C18 . . . . 179.9(2) ?
C15 C16 C17 C12 . . . . 1.8(3) ?
C18 C16 C17 C12 . . . . -177.9(2) ?
C13 C12 C17 C16 . . . . -2.7(3) ?
C11 C12 C17 C16 . . . . 177.9(2) ?
C17 C16 C18 O4 . . . . -21.5(3) ?
C15 C16 C18 O4 . . . . 158.9(2) ?
C17 C16 C18 O3 . . . . 158.0(2) ?
C15 C16 C18 O3 . . . . -21.6(3) ?
O5 C19 N3 C21 . . . . 0.6(4) ?
O5 C19 N3 C20 . . . . 178.6(3) ?
S3 C10 N1 N2 . . . . 1.2(3) ?
S1 C10 N1 N2 . . . . 179.34(18) ?
S3 C9 N2 N1 . . . . 1.4(3) ?
S2 C9 N2 N1 . . . . -173.87(18) ?
C10 N1 N2 C9 . . . . -1.7(3) ?
O2 C1 O1 Zn1 . . . . -10.4(4) ?
C2 C1 O1 Zn1 . . . . 168.56(15) ?
O5 Zn1 O1 C1 . . . . -178.4(2) ?
O3 Zn1 O1 C1 . . . . -77.4(2) ?
O4 Zn1 O1 C1 3_666 . . . 82.0(2) ?
O2 Zn1 O1 C1 3_666 . . . 4.3(4) ?
Zn1 Zn1 O1 C1 3_666 . . . 4.68(19) ?
O1 C1 O2 Zn1 . . . 3_666 10.4(3) ?
C2 C1 O2 Zn1 . . . 3_666 -168.49(14) ?
O4 C18 O3 Zn1 . . . . 7.2(3) ?
C16 C18 O3 Zn1 . . . . -172.21(14) ?
O5 Zn1 O3 C18 . . . . 174.29(18) ?
O1 Zn1 O3 C18 . . . . 73.43(19) ?
O4 Zn1 O3 C18 3_666 . . . -15.1(3) ?
O2 Zn1 O3 C18 3_666 . . . -86.63(19) ?
Zn1 Zn1 O3 C18 3_666 . . . -6.19(17) ?
O3 C18 O4 Zn1 . . . 3_666 -2.3(4) ?
C16 C18 O4 Zn1 . . . 3_666 177.14(15) ?
N3 C19 O5 Zn1 . . . . 179.45(18) ?
O1 Zn1 O5 C19 . . . . -140.9(2) ?
O3 Zn1 O5 C19 . . . . 127.6(2) ?
O4 Zn1 O5 C19 3_666 . . . -49.1(2) ?
O2 Zn1 O5 C19 3_666 . . . 38.1(2) ?
Zn1 Zn1 O5 C19 3_666 . . . -43.3(11) ?
N1 C10 S1 C11 . . . . 15.9(3) ?
S3 C10 S1 C11 . . . . -166.07(15) ?
C12 C11 S1 C10 . . . . 83.5(2) ?
N2 C9 S2 C8 . . . . -140.6(2) ?
S3 C9 S2 C8 . . . . 44.71(18) ?
C6 C8 S2 C9 . . . . 63.0(2) ?
N1 C10 S3 C9 . . . . -0.3(2) ?
S1 C10 S3 C9 . . . . -178.61(16) ?
N2 C9 S3 C10 . . . . -0.6(2) ?
S2 C9 S3 C10 . . . . 174.43(17) ?
